data_7000507
loop_
_publ_author_name
'Cloke, F. Geoffrey N.'
'Green, Jennifer C.'
'Hitchcock, Peter B.'
'Nixon, John F.'
'Suter, James L.'
'Wilson, D. James'

_publ_section_title
;
 Syntheses, structural studies, photoelectron spectra and density
 functional theory calculations of the &#x201C;pseudo&#x201D;
 tetraphospha-metallocenes [M(\h-P2C3But3)2], (M = Ni, Pd, Pt)
;
_journal_issue 7
_journal_name_full 'Dalton Transactions'
_journal_page_first 1164
_journal_page_last 1171
_journal_paper_doi 10.1039/b815255a
_journal_year 2009
_chemical_compound_source 'synthesis as described'
_chemical_formula_moiety 'C30 H54 P4 Pt'
_chemical_formula_sum 'C30 H54 P4 Pt'
_chemical_formula_weight 733.7
_chemical_name_systematic
;
?
;
_space_group_IT_number 14
_symmetry_cell_setting monoclinic
_symmetry_Int_Tables_number 14
_symmetry_space_group_name_Hall '-P 2yn'
_symmetry_space_group_name_H-M 'P 1 21/n 1'
_atom_sites_solution_hydrogens geom
_atom_sites_solution_primary direct
_atom_sites_solution_secondary difmap
_audit_conform_dict_location ftp://ftp.iucr.org/cifdics/cif_core_2.1beta5.dic
_audit_conform_dict_name cif_core.dic
_audit_conform_dict_version 2.1beta5
_audit_creation_date 1999-08-10T16:24:15-00:00
_audit_creation_method 'WinGX routine CIF_UPDATE'
_cell_angle_alpha 90
_cell_angle_beta 96.988(2)
_cell_angle_gamma 90
_cell_formula_units_Z 4
_cell_length_a 14.4887(4)
_cell_length_b 15.3795(4)
_cell_length_c 15.2504(4)
_cell_measurement_reflns_used 11489
_cell_measurement_temperature 293(2)
_cell_measurement_theta_max 27.878
_cell_measurement_theta_min 4.076
_cell_measurement_wavelength 0.71073
_cell_volume 3372.99(16)
_computing_cell_refinement 'HKL Scalepack (Otwinowski & Minor 1997)'
_computing_data_reduction 'HKL Denzo and Scalepack (Otwinowski & Minor 1997)'
_computing_molecular_graphics 'Ortep-3 for Windows (Farrugia, 1997)'
_computing_publication_material 'WinGX publication routines (Farrugia, 1999)'
_computing_structure_refinement 'SHELXL-97 (Sheldrick, 1997)'
_computing_structure_solution 'SHELXS-97 (Sheldrick, 1997)'
_diffrn_ambient_temperature 293(2)
_diffrn_measured_fraction_theta_full 0.994
_diffrn_measured_fraction_theta_max 0.994
_diffrn_measurement_device KappaCCD
_diffrn_measurement_method CCD
_diffrn_radiation_monochromator graphite
_diffrn_radiation_probe x-ray
_diffrn_radiation_type MoK\a
_diffrn_radiation_wavelength 0.71073
_diffrn_reflns_av_R_equivalents 0.0543
_diffrn_reflns_av_sigmaI/netI 0.0542
_diffrn_reflns_limit_h_max 18
_diffrn_reflns_limit_h_min -19
_diffrn_reflns_limit_k_max 20
_diffrn_reflns_limit_k_min -18
_diffrn_reflns_limit_l_max 20
_diffrn_reflns_limit_l_min -18
_diffrn_reflns_number 22145
_diffrn_reflns_theta_full 27.87
_diffrn_reflns_theta_max 27.87
_diffrn_reflns_theta_min 4.14
_exptl_absorpt_coefficient_mu 4.366
_exptl_absorpt_correction_T_max 0.805
_exptl_absorpt_correction_T_min 0.577
_exptl_absorpt_correction_type multi-scan
_exptl_absorpt_process_details
;
[c.f. r.h. blessing, acta cryst. (1995), a51, 33-38]
;
_exptl_crystal_colour red
_exptl_crystal_density_diffrn 1.445
_exptl_crystal_density_method 'not measured'
_exptl_crystal_description prism
_exptl_crystal_F_000 1488
_exptl_crystal_size_max 0.2
_exptl_crystal_size_mid 0.15
_exptl_crystal_size_min 0.05
_refine_diff_density_max 3.182
_refine_diff_density_min -3.376
_refine_diff_density_rms 0.123
_refine_ls_extinction_method none
_refine_ls_goodness_of_fit_ref 1.06
_refine_ls_hydrogen_treatment constr
_refine_ls_matrix_type full
_refine_ls_number_parameters 316
_refine_ls_number_reflns 7982
_refine_ls_number_restraints 0
_refine_ls_restrained_S_all 1.06
_refine_ls_R_factor_all 0.0863
_refine_ls_R_factor_gt 0.0523
_refine_ls_shift/su_max 0
_refine_ls_shift/su_mean 0
_refine_ls_structure_factor_coef Fsqd
_refine_ls_weighting_details 'calc w=1/[\s^2^(Fo^2^)+(0.0216P)^2^+18.5204P] where P=(Fo^2^+2Fc^2^)/3'
_refine_ls_weighting_scheme calc
_refine_ls_wR_factor_gt 0.1053
_refine_ls_wR_factor_ref 0.1205
_reflns_number_gt 5553
_reflns_number_total 7982
_reflns_threshold_expression >2sigma(I)
_cod_data_source_file b815255a.txt
_cod_data_source_block aug499
_cod_original_sg_symbol_H-M P2(1)/n
_cod_database_code 7000507

loop_
_symmetry_equiv_pos_as_xyz
'x, y, z'
'-x+1/2, y+1/2, -z+1/2'
'-x, -y, -z'
'x-1/2, -y-1/2, z-1/2'

loop_
_atom_site_label
_atom_site_type_symbol
_atom_site_fract_x
_atom_site_fract_y
_atom_site_fract_z
_atom_site_U_iso_or_equiv
_atom_site_adp_type
_atom_site_occupancy
_atom_site_symmetry_multiplicity
_atom_site_calc_flag
_atom_site_refinement_flags
_atom_site_disorder_assembly
_atom_site_disorder_group
Pt Pt 0.39037(2) 0.230537(16) 0.186188(16) 0.05416(11) Uani 1 1 d . . .
P1 P 0.29197(15) 0.18509(11) 0.05799(12) 0.0548(5) Uani 1 1 d . . .
P2 P 0.25328(17) 0.32098(13) 0.17978(14) 0.0665(6) Uani 1 1 d . . .
P3 P 0.49121(15) 0.11112(11) 0.23828(15) 0.0580(5) Uani 1 1 d . . .
P4 P 0.51121(16) 0.29295(12) 0.29629(15) 0.0629(6) Uani 1 1 d . . .
C1 C 0.1978(4) 0.1601(4) 0.1269(4) 0.0404(14) Uani 1 1 d . . .
C2 C 0.1729(4) 0.2278(4) 0.1772(4) 0.0431(14) Uani 1 1 d . . .
C3 C 0.3020(5) 0.2981(4) 0.0817(4) 0.0489(17) Uani 1 1 d . . .
C4 C 0.1633(5) 0.0652(4) 0.1099(5) 0.0507(17) Uani 1 1 d . . .
C5 C 0.2486(6) 0.0055(5) 0.1094(7) 0.074(2) Uani 1 1 d . . .
H5A H 0.2869 0.0265 0.0669 0.111 Uiso 1 1 calc R . .
H5B H 0.2283 -0.0525 0.0942 0.111 Uiso 1 1 calc R . .
H5C H 0.2837 0.0055 0.167 0.111 Uiso 1 1 calc R . .
C6 C 0.1096(8) 0.0616(7) 0.0175(7) 0.106(4) Uani 1 1 d . . .
H6A H 0.1457 0.0883 -0.0238 0.159 Uiso 1 1 calc R . .
H6B H 0.0518 0.0923 0.0173 0.159 Uiso 1 1 calc R . .
H6C H 0.0973 0.0021 0.0011 0.159 Uiso 1 1 calc R . .
C7 C 0.1093(8) 0.0234(6) 0.1777(8) 0.111(4) Uani 1 1 d . . .
H7A H 0.054 0.0566 0.1826 0.166 Uiso 1 1 calc R . .
H7B H 0.1471 0.022 0.2339 0.166 Uiso 1 1 calc R . .
H7C H 0.0925 -0.0348 0.1596 0.166 Uiso 1 1 calc R . .
C8 C 0.0891(5) 0.2407(5) 0.2312(5) 0.0516(17) Uani 1 1 d . . .
C9 C -0.0034(6) 0.2147(7) 0.1774(7) 0.082(3) Uani 1 1 d . . .
H9A H -0.0534 0.2235 0.2124 0.123 Uiso 1 1 calc R . .
H9B H -0.0011 0.1545 0.161 0.123 Uiso 1 1 calc R . .
H9C H -0.0136 0.2498 0.1251 0.123 Uiso 1 1 calc R . .
C10 C 0.1030(6) 0.1920(8) 0.3198(5) 0.088(3) Uani 1 1 d . . .
H10A H 0.0501 0.2014 0.3509 0.132 Uiso 1 1 calc R . .
H10B H 0.158 0.2132 0.3547 0.132 Uiso 1 1 calc R . .
H10C H 0.1096 0.1309 0.3091 0.132 Uiso 1 1 calc R . .
C11 C 0.0776(7) 0.3380(7) 0.2524(8) 0.104(4) Uani 1 1 d . . .
H11A H 0.0257 0.3452 0.2854 0.156 Uiso 1 1 calc R . .
H11B H 0.0667 0.3704 0.1983 0.156 Uiso 1 1 calc R . .
H11C H 0.1331 0.3589 0.2867 0.156 Uiso 1 1 calc R . .
C12 C 0.3369(5) 0.3658(4) 0.0214(4) 0.0450(15) Uani 1 1 d . . .
C13 C 0.2538(6) 0.3930(6) -0.0440(6) 0.072(2) Uani 1 1 d . . .
H13A H 0.2731 0.4361 -0.0835 0.109 Uiso 1 1 calc R . .
H13B H 0.2062 0.4168 -0.0125 0.109 Uiso 1 1 calc R . .
H13C H 0.2299 0.3432 -0.0773 0.109 Uiso 1 1 calc R . .
C14 C 0.4125(6) 0.3290(5) -0.0288(6) 0.072(2) Uani 1 1 d . . .
H14A H 0.4333 0.3732 -0.0663 0.108 Uiso 1 1 calc R . .
H14B H 0.3882 0.2807 -0.0642 0.108 Uiso 1 1 calc R . .
H14C H 0.4639 0.3098 0.0124 0.108 Uiso 1 1 calc R . .
C15 C 0.3744(6) 0.4457(5) 0.0737(5) 0.063(2) Uani 1 1 d . . .
H15A H 0.396 0.4875 0.0341 0.094 Uiso 1 1 calc R . .
H15B H 0.425 0.4288 0.1169 0.094 Uiso 1 1 calc R . .
H15C H 0.3258 0.471 0.1029 0.094 Uiso 1 1 calc R . .
C16 C 0.5778(4) 0.1751(4) 0.1883(4) 0.0419(14) Uani 1 1 d . . .
C17 C 0.5895(4) 0.2599(4) 0.2177(4) 0.0412(14) Uani 1 1 d . . .
C18 C 0.4644(5) 0.1901(4) 0.3147(4) 0.0502(17) Uani 1 1 d . . .
C19 C 0.6254(6) 0.1214(5) 0.1198(5) 0.0555(18) Uani 1 1 d . . .
C20 C 0.5988(10) 0.0249(6) 0.1221(8) 0.122(5) Uani 1 1 d . . .
H20A H 0.6173 0.002 0.1802 0.183 Uiso 1 1 calc R . .
H20B H 0.6298 -0.0066 0.0799 0.183 Uiso 1 1 calc R . .
H20C H 0.5327 0.0189 0.1078 0.183 Uiso 1 1 calc R . .
C21 C 0.5949(8) 0.1518(7) 0.0263(6) 0.095(3) Uani 1 1 d . . .
H21A H 0.625 0.1173 -0.0143 0.143 Uiso 1 1 calc R . .
H21B H 0.6118 0.2118 0.0207 0.143 Uiso 1 1 calc R . .
H21C H 0.5287 0.1458 0.0133 0.143 Uiso 1 1 calc R . .
C22 C 0.7309(7) 0.1207(8) 0.1412(7) 0.103(4) Uani 1 1 d . . .
H22A H 0.7474 0.1009 0.2008 0.154 Uiso 1 1 calc R . .
H22B H 0.7545 0.1784 0.1352 0.154 Uiso 1 1 calc R . .
H22C H 0.7572 0.0823 0.1012 0.154 Uiso 1 1 calc R . .
C23 C 0.6614(5) 0.3318(4) 0.2024(5) 0.0509(17) Uani 1 1 d . . .
C24 C 0.6831(8) 0.3426(7) 0.1068(6) 0.095(3) Uani 1 1 d . . .
H24A H 0.6265 0.3538 0.0688 0.142 Uiso 1 1 calc R . .
H24B H 0.7111 0.2902 0.0881 0.142 Uiso 1 1 calc R . .
H24C H 0.7252 0.3903 0.1037 0.142 Uiso 1 1 calc R . .
C25 C 0.7514(6) 0.3135(7) 0.2648(7) 0.088(3) Uani 1 1 d . . .
H25A H 0.797 0.357 0.2562 0.133 Uiso 1 1 calc R . .
H25B H 0.775 0.2572 0.2519 0.133 Uiso 1 1 calc R . .
H25C H 0.7382 0.315 0.3249 0.133 Uiso 1 1 calc R . .
C26 C 0.6276(6) 0.4223(5) 0.2272(7) 0.080(3) Uani 1 1 d . . .
H26A H 0.5717 0.4368 0.1896 0.12 Uiso 1 1 calc R . .
H26B H 0.6747 0.4647 0.2198 0.12 Uiso 1 1 calc R . .
H26C H 0.6153 0.4221 0.2876 0.12 Uiso 1 1 calc R . .
C27 C 0.4141(5) 0.1690(5) 0.3939(4) 0.0496(16) Uani 1 1 d . . .
C28 C 0.3424(6) 0.0968(6) 0.3725(6) 0.072(2) Uani 1 1 d . . .
H28A H 0.312 0.0849 0.4237 0.108 Uiso 1 1 calc R . .
H28B H 0.3731 0.0452 0.3557 0.108 Uiso 1 1 calc R . .
H28C H 0.2972 0.115 0.3248 0.108 Uiso 1 1 calc R . .
C29 C 0.3671(5) 0.2490(5) 0.4274(5) 0.062(2) Uani 1 1 d . . .
H29A H 0.3358 0.2332 0.4771 0.092 Uiso 1 1 calc R . .
H29B H 0.3228 0.2717 0.3812 0.092 Uiso 1 1 calc R . .
H29C H 0.4132 0.2925 0.4451 0.092 Uiso 1 1 calc R . .
C30 C 0.4884(7) 0.1355(7) 0.4672(6) 0.084(3) Uani 1 1 d . . .
H30A H 0.4595 0.1209 0.5186 0.126 Uiso 1 1 calc R . .
H30B H 0.5342 0.18 0.4819 0.126 Uiso 1 1 calc R . .
H30C H 0.5179 0.0848 0.4466 0.126 Uiso 1 1 calc R . .

loop_
_atom_site_aniso_label
_atom_site_aniso_U_11
_atom_site_aniso_U_22
_atom_site_aniso_U_33
_atom_site_aniso_U_23
_atom_site_aniso_U_13
_atom_site_aniso_U_12
Pt 0.1025(3) 0.02907(13) 0.03293(13) 0.00155(11) 0.01638(12) 0.00610(14)
P1 0.0852(14) 0.0378(9) 0.0486(10) -0.0117(8) 0.0370(10) -0.0130(9)
P2 0.0967(17) 0.0488(10) 0.0645(12) -0.0225(9) 0.0522(12) -0.0289(11)
P3 0.0646(13) 0.0321(8) 0.0832(14) -0.0067(9) 0.0334(11) -0.0060(8)
P4 0.0798(15) 0.0356(9) 0.0833(14) -0.0124(9) 0.0509(12) -0.0110(9)
C1 0.045(4) 0.042(3) 0.034(3) 0.002(3) 0.008(3) -0.007(3)
C2 0.049(4) 0.046(3) 0.037(3) -0.001(3) 0.016(3) -0.014(3)
C3 0.073(5) 0.033(3) 0.046(3) 0.001(3) 0.029(3) -0.007(3)
C4 0.055(4) 0.042(3) 0.056(4) 0.002(3) 0.010(3) -0.019(3)
C5 0.078(6) 0.040(4) 0.106(7) -0.007(4) 0.020(5) -0.006(4)
C6 0.131(10) 0.075(6) 0.096(7) -0.016(6) -0.046(7) -0.026(6)
C7 0.131(10) 0.054(5) 0.165(11) 0.012(6) 0.087(9) -0.023(6)
C8 0.043(4) 0.060(4) 0.055(4) -0.004(3) 0.018(3) -0.005(3)
C9 0.046(5) 0.095(7) 0.105(7) -0.006(6) 0.006(5) 0.004(5)
C10 0.063(6) 0.149(9) 0.059(5) 0.021(5) 0.037(4) 0.012(6)
C11 0.088(7) 0.084(7) 0.153(10) -0.032(7) 0.065(7) -0.003(6)
C12 0.054(4) 0.040(3) 0.044(3) 0.013(3) 0.016(3) 0.003(3)
C13 0.066(6) 0.068(5) 0.081(6) 0.018(5) 0.002(4) 0.001(4)
C14 0.076(6) 0.061(5) 0.088(6) 0.017(4) 0.050(5) 0.007(4)
C15 0.066(5) 0.046(4) 0.077(5) 0.015(4) 0.014(4) -0.012(4)
C16 0.043(4) 0.037(3) 0.048(3) 0.001(3) 0.014(3) 0.008(3)
C17 0.042(4) 0.036(3) 0.047(3) 0.002(3) 0.012(3) 0.002(3)
C18 0.066(5) 0.038(3) 0.050(4) 0.002(3) 0.023(3) -0.005(3)
C19 0.073(5) 0.045(4) 0.052(4) -0.005(3) 0.024(4) 0.019(3)
C20 0.189(13) 0.046(5) 0.152(11) -0.021(6) 0.105(10) 0.008(6)
C21 0.137(9) 0.094(7) 0.057(5) -0.011(5) 0.022(6) 0.037(7)
C22 0.083(7) 0.118(9) 0.110(8) -0.021(7) 0.022(6) 0.050(6)
C23 0.050(4) 0.045(4) 0.059(4) 0.006(3) 0.013(3) -0.011(3)
C24 0.131(9) 0.085(7) 0.077(6) 0.006(5) 0.048(6) -0.041(6)
C25 0.059(6) 0.095(7) 0.107(7) 0.017(6) -0.010(5) -0.022(5)
C26 0.081(6) 0.047(4) 0.115(8) 0.001(5) 0.025(5) -0.022(4)
C27 0.050(4) 0.057(4) 0.044(3) 0.010(3) 0.015(3) 0.000(3)
C28 0.073(6) 0.072(5) 0.075(5) 0.014(4) 0.029(4) -0.026(4)
C29 0.061(5) 0.079(5) 0.049(4) 0.000(4) 0.023(3) 0.001(4)
C30 0.079(7) 0.103(7) 0.069(5) 0.013(5) 0.007(5) 0.011(5)

loop_
_atom_type_symbol
_atom_type_description
_atom_type_scat_dispersion_real
_atom_type_scat_dispersion_imag
_atom_type_scat_source
C C 0.0033 0.0016 'International Tables Vol C Tables 4.2.6.8 and 6.1.1.4'
H H 0 0 'International Tables Vol C Tables 4.2.6.8 and 6.1.1.4'
P P 0.1023 0.0942 'International Tables Vol C Tables 4.2.6.8 and 6.1.1.4'
Pt Pt -1.7033 8.3905 'International Tables Vol C Tables 4.2.6.8 and 6.1.1.4'

loop_
_geom_angle_atom_site_label_1
_geom_angle_atom_site_label_2
_geom_angle_atom_site_label_3
_geom_angle
_geom_angle_site_symmetry_1
_geom_angle_site_symmetry_3
_geom_angle_publ_flag
C3 Pt C18 164.1(2) . . ?
C3 Pt P1 45.59(18) . . ?
C18 Pt P1 145.57(18) . . ?
C3 Pt P2 44.76(17) . . ?
C18 Pt P2 120.42(18) . . ?
P1 Pt P2 74.25(7) . . ?
C3 Pt P3 151.43(17) . . ?
C18 Pt P3 44.41(18) . . ?
P1 Pt P3 108.91(7) . . ?
P2 Pt P3 155.55(6) . . ?
C3 Pt P4 128.07(18) . . ?
C18 Pt P4 43.72(18) . . ?
P1 Pt P4 167.83(6) . . ?
P2 Pt P4 108.37(7) . . ?
P3 Pt P4 73.85(7) . . ?
C3 P1 C1 97.7(3) . . ?
C3 P1 Pt 61.3(2) . . ?
C1 P1 Pt 90.2(2) . . ?
C3 P2 C2 98.2(3) . . ?
C3 P2 Pt 60.5(3) . . ?
C2 P2 Pt 93.9(2) . . ?
C18 P3 C16 97.0(3) . . ?
C18 P3 Pt 61.4(2) . . ?
C16 P3 Pt 82.6(2) . . ?
C18 P4 C17 97.9(3) . . ?
C18 P4 Pt 60.2(2) . . ?
C17 P4 Pt 83.7(2) . . ?
C2 C1 C4 135.0(6) . . ?
C2 C1 P1 114.9(4) . . ?
C4 C1 P1 110.0(4) . . ?
C1 C2 C8 131.9(6) . . ?
C1 C2 P2 113.2(4) . . ?
C8 C2 P2 114.9(5) . . ?
C12 C3 P2 125.0(5) . . ?
C12 C3 P1 125.0(5) . . ?
P2 C3 P1 109.7(3) . . ?
C12 C3 Pt 124.1(5) . . ?
P2 C3 Pt 74.7(3) . . ?
P1 C3 Pt 73.1(2) . . ?
C7 C4 C6 111.6(8) . . ?
C7 C4 C5 103.4(7) . . ?
C6 C4 C5 107.1(7) . . ?
C7 C4 C1 117.8(6) . . ?
C6 C4 C1 107.8(6) . . ?
C5 C4 C1 108.6(6) . . ?
C10 C8 C9 110.8(7) . . ?
C10 C8 C11 107.1(8) . . ?
C9 C8 C11 104.7(7) . . ?
C10 C8 C2 112.0(6) . . ?
C9 C8 C2 111.6(6) . . ?
C11 C8 C2 110.2(6) . . ?
C3 C12 C14 111.3(6) . . ?
C3 C12 C13 106.9(6) . . ?
C14 C12 C13 109.4(6) . . ?
C3 C12 C15 111.1(5) . . ?
C14 C12 C15 109.2(6) . . ?
C13 C12 C15 108.9(6) . . ?
C17 C16 C19 132.2(6) . . ?
C17 C16 P3 115.8(5) . . ?
C19 C16 P3 112.1(5) . . ?
C16 C17 C23 132.8(6) . . ?
C16 C17 P4 114.5(5) . . ?
C23 C17 P4 112.5(4) . . ?
C27 C18 P4 123.5(5) . . ?
C27 C18 P3 123.0(5) . . ?
P4 C18 P3 113.2(4) . . ?
C27 C18 Pt 122.5(5) . . ?
P4 C18 Pt 76.1(3) . . ?
P3 C18 Pt 74.2(3) . . ?
C21 C19 C22 112.0(8) . . ?
C21 C19 C20 106.0(8) . . ?
C22 C19 C20 103.7(8) . . ?
C21 C19 C16 111.4(6) . . ?
C22 C19 C16 112.0(7) . . ?
C20 C19 C16 111.4(6) . . ?
C24 C23 C26 104.1(7) . . ?
C24 C23 C25 110.5(8) . . ?
C26 C23 C25 106.5(7) . . ?
C24 C23 C17 115.8(6) . . ?
C26 C23 C17 111.5(6) . . ?
C25 C23 C17 108.1(6) . . ?
C18 C27 C29 111.7(6) . . ?
C18 C27 C28 111.4(6) . . ?
C29 C27 C28 109.8(6) . . ?
C18 C27 C30 106.6(6) . . ?
C29 C27 C30 109.1(6) . . ?
C28 C27 C30 108.0(7) . . ?

loop_
_geom_bond_atom_site_label_1
_geom_bond_atom_site_label_2
_geom_bond_distance
_geom_bond_site_symmetry_2
_geom_bond_publ_flag
Pt C3 2.182(7) . ?
Pt C18 2.207(7) . ?
Pt P1 2.380(2) . ?
Pt P2 2.417(3) . ?
Pt P3 2.420(2) . ?
Pt P4 2.468(2) . ?
P1 C3 1.777(7) . ?
P1 C1 1.861(6) . ?
P2 C3 1.765(6) . ?
P2 C2 1.844(6) . ?
P3 C18 1.760(7) . ?
P3 C16 1.832(6) . ?
P4 C18 1.757(7) . ?
P4 C17 1.820(6) . ?
C1 C2 1.368(9) . ?
C1 C4 1.555(9) . ?
C2 C8 1.560(9) . ?
C3 C12 1.517(8) . ?
C4 C7 1.514(11) . ?
C4 C6 1.525(11) . ?
C4 C5 1.539(11) . ?
C8 C10 1.536(11) . ?
C8 C9 1.538(11) . ?
C8 C11 1.544(12) . ?
C12 C14 1.522(9) . ?
C12 C13 1.525(10) . ?
C12 C15 1.527(10) . ?
C16 C17 1.383(8) . ?
C16 C19 1.558(8) . ?
C17 C23 1.556(9) . ?
C18 C27 1.519(9) . ?
C19 C21 1.514(11) . ?
C19 C22 1.524(12) . ?
C19 C20 1.535(11) . ?
C23 C24 1.538(10) . ?
C23 C26 1.538(11) . ?
C23 C25 1.543(11) . ?
C27 C29 1.524(10) . ?
C27 C28 1.527(10) . ?
C27 C30 1.543(11) . ?
